data_2003555
loop_
_publ_author_name
'Bruckmann, J.'
'Kr\"uger, C.'

_publ_section_title
;
 Tris(<i>n</i>-butyl)phosphine, Tris(<i>tert</i>-butyl)phosphine and
 Tris(trimethylsilyl)phosphine
;
_journal_issue 6
_journal_name_full 'Acta Crystallographica Section C'
_journal_page_first 1152
_journal_page_last 1155
_journal_paper_doi 10.1107/S0108270194014356
_journal_volume 51
_journal_year 1995
_chemical_formula_sum 'C9 H27 P Si3'
_chemical_formula_weight 250.55
_space_group_IT_number 14
_symmetry_cell_setting monoclinic
_symmetry_space_group_name_Hall '-P 2yn'
_symmetry_space_group_name_H-M 'P 1 21/n 1'
_atom_type_scat_source IntTabIV
_cell_angle_alpha 90
_cell_angle_beta 113.91(2)
_cell_angle_gamma 90
_cell_formula_units_Z 4
_cell_length_a 9.859(2)
_cell_length_b 15.010(6)
_cell_length_c 11.947(5)
_cell_measurement_reflns_used 25
_cell_measurement_temperature 102
_cell_measurement_theta_max 15
_cell_measurement_theta_min 8
_cell_volume 1616.2(10)
_diffrn_measurement_device 'Enraf-Nonius CAD-4'
_diffrn_measurement_method \w/2\q
_diffrn_radiation_type MoK\a
_diffrn_radiation_wavelength 0.71073
_diffrn_reflns_av_R_equivalents 0.0020
_diffrn_reflns_limit_h_max 12
_diffrn_reflns_limit_h_min -12
_diffrn_reflns_limit_k_max 19
_diffrn_reflns_limit_k_min 0
_diffrn_reflns_limit_l_max 15
_diffrn_reflns_limit_l_min 0
_diffrn_reflns_number 3767
_diffrn_reflns_theta_max 27.5
_diffrn_standards_decay_% 10.2
_diffrn_standards_interval_time 30
_diffrn_standards_number 3
_exptl_absorpt_coefficient_mu 0.344
_exptl_absorpt_correction_type none
_exptl_crystal_colour colourless
_exptl_crystal_density_diffrn 1.03
_exptl_crystal_description cylindrical
_exptl_crystal_size_max 'Height 0.4 mm'
_exptl_crystal_size_rad 0.1
_refine_diff_density_max 0.42
_refine_diff_density_min -0.37
_refine_ls_extinction_method none
_refine_ls_goodness_of_fit_obs 1.9
_refine_ls_hydrogen_treatment 'refall isotropically'
_refine_ls_number_parameters 226
_refine_ls_number_reflns 2878
_refine_ls_R_factor_obs 0.034
_refine_ls_shift/esd_max 0.05
_refine_ls_structure_factor_coef F
_refine_ls_weighting_details 'w = 1/\s^2^(F)'
_refine_ls_weighting_scheme calc
_refine_ls_wR_factor_obs 0.046
_reflns_number_observed 2878
_reflns_number_total 3442
_reflns_observed_criterion I>2\s(I)
_cod_data_source_file hr1046.cif
_cod_data_source_block hr1046c
_cod_depositor_comments
;
The following automatic conversions were performed:

'_refine_ls_weighting_scheme' value '1/\s^2^(F)' was changed to
'calc'. New tag '_refine_ls_weighting_details' was created. The value
of the new tag was set to 'w = 1/\s^2^(F)'.

Automatic conversion script
Id: cif_fix_values 3143 2015-03-26 13:38:13Z robertas 
;
_cod_original_cell_volume 1616.0(10)
_cod_original_sg_symbol_H-M 'P 21/n'
_cod_database_code 2003555

loop_
_symmetry_equiv_pos_as_xyz
x,y,z
1/2+x,1/2-y,1/2+z
-x,-y,-z
1/2-x,1/2+y,1/2-z

loop_
_atom_site_label
_atom_site_fract_x
_atom_site_fract_y
_atom_site_fract_z
_atom_site_U_iso_or_equiv
P .2299(1) .2511(1) -.0269(1) 0.015(1)
Si(1) .1894(1) .1581(1) .1030(1) 0.016(1)
Si(2) .2688(1) .3856(1) .0631(1) 0.018(1)
Si(3) .4470(1) .2086(1) -.0298(1) 0.020(1)
C(1) .3110(2) .1751(2) .2686(2) 0.024(1)
C(2) -.0093(2) .1721(2) .0799(2) 0.024(1)
C(3) .2137(3) .0418(1) .0587(2) 0.026(2)
C(4) .4517(3) .4028(2) .1945(2) 0.028(1)
C(5) .1182(3) .4058(2) .1172(2) 0.026(1)
C(6) .2487(3) .4689(2) -.0581(2) 0.029(2)
C(7) .5902(3) .1676(2) .1182(2) 0.032(2)
C(8) .4035(3) .1185(2) -.1473(3) 0.033(2)
C(9) .5250(3) .3052(2) -.0823(3) 0.038(2)
H(1a) .281(3) .135(2) .316(3) 0.048(9)
H(1b) .414(3) .167(2) .287(3) 0.050(9)
H(1c) .296(3) .236(2) .293(2) 0.037(7)
H(2a) -.072(3) .161(2) .001(3) 0.053(9)
H(2b) -.028(3) .226(2) .102(2) 0.033(7)
H(2c) -.031(3) .129(2) .133(3) 0.036(7)
H(3a) .321(3) .030(2) .077(2) 0.033(7)
H(3b) .184(3) .002(2) .104(2) 0.036(7)
H(3c) .155(3) .035(2) -.026(3) 0.054(9)
H(4a) .451(3) .459(2) .223(3) 0.055(9)
H(4b) .473(3) .359(2) .261(3) 0.06(1)
H(4c) .524(3) .401(2) .165(3) 0.040(8)
H(5a) .020(3) .393(2) .058(3) 0.052(9)
H(5b) .131(3) .370(2) .187(3) 0.041(8)
H(5c) .125(3) .467(2) .144(2) 0.033(7)
H(6a) .324(3) .465(2) -.091(3) 0.041(8)
H(6b) .151(3) .462(2) -.125(3) 0.040(8)
H(6c) .259(3) .528(2) -.026(2) 0.037(7)
H(7a) .677(4) .153(2) .105(3) 0.06(1)
H(7b) .613(4) .209(2) .180(3) 0.07(1)
H(7c) .557(3) .115(2) .142(3) 0.044(9)
H(8a) .498(3) .097(2) -.155(3) 0.049(8)
H(8b) .340(3) .141(2) -.227(3) 0.043(8)
H(8c) .363(3) .069(2) -.128(3) 0.051(9)
H(9a) .609(4) .288(2) -.093(3) 0.06(1)
H(9b) .552(3) .355(2) -.021(3) 0.055(9)
H(9c) .460(3) .327(2) -.157(3) 0.053(9)

loop_
_geom_angle_atom_site_label_1
_geom_angle_atom_site_label_2
_geom_angle_atom_site_label_3
_geom_angle
_geom_angle_publ_flag
Si(3) P Si(2) 106.50(10) yes
Si(2) P Si(1) 105.80(10) yes
C(3) Si(1) C(1) 109.00(10) yes
C(2) Si(1) C(1) 108.90(10) yes
C(1) Si(1) P 115.50(10) yes
C(6) Si(2) C(4) 108.80(10) yes
C(5) Si(2) C(4) 108.50(10) yes
C(4) Si(2) P 116.50(10) yes
C(9) Si(3) C(7) 108.60(10) yes
C(8) Si(3) C(7) 109.20(10) yes
C(7) Si(3) P 116.00(10) yes
Si(3) P Si(1) 105.80(10) yes
C(3) Si(1) C(2) 108.00(10) yes
C(3) Si(1) P 107.90(10) yes
C(2) Si(1) P 107.30(10) yes
C(6) Si(2) C(5) 108.10(10) yes
C(6) Si(2) P 106.70(10) yes
C(5) Si(2) P 107.80(10) yes
C(9) Si(3) C(8) 108.10(10) yes
C(9) Si(3) P 108.00(10) yes
C(8) Si(3) P 106.70(10) yes
H(2a) C(2) Si(1) 111(2) no
H(3a) C(3) Si(1) 110.0(10) no
H(4a) C(4) Si(2) 107(2) no
H(5a) C(5) Si(2) 115(2) no
H(6a) C(6) Si(2) 114(2) no
H(7a) C(7) Si(3) 108(2) no
H(8a) C(8) Si(3) 111(2) no
H(9a) C(9) Si(3) 110(2) no
H(1c) C(1) Si(1) 109(2) no
H(1b) C(1) Si(1) 113(2) no
H(2c) C(2) Si(1) 109(2) no
H(2b) C(2) Si(1) 113(2) no
H(3c) C(3) Si(1) 108(2) no
H(3b) C(3) Si(1) 109(2) no
H(4c) C(4) Si(2) 108(2) no
H(4b) C(4) Si(2) 114(2) no
H(5c) C(5) Si(2) 108(2) no
H(5b) C(5) Si(2) 112(2) no
H(6c) C(6) Si(2) 111(2) no
H(6b) C(6) Si(2) 109(2) no
H(7c) C(7) Si(3) 110(2) no
H(7b) C(7) Si(3) 112(2) no
H(8c) C(8) Si(3) 113(2) no
H(8b) C(8) Si(3) 111(2) no
H(9c) C(9) Si(3) 112(2) no
H(9b) C(9) Si(3) 111(2) no

loop_
_geom_bond_atom_site_label_1
_geom_bond_atom_site_label_2
_geom_bond_distance
_geom_bond_publ_flag
P Si(1) 2.2410(10) yes
P Si(3) 2.2480(10) yes
Si(1) C(2) 1.876(2) yes
Si(2) C(4) 1.868(3) yes
Si(2) C(6) 1.862(3) yes
Si(3) C(8) 1.870(3) yes
P Si(2) 2.2460(10) yes
Si(1) C(1) 1.870(3) yes
Si(1) C(3) 1.868(2) yes
Si(2) C(5) 1.869(3) yes
Si(3) C(7) 1.865(3) yes
Si(3) C(9) 1.865(3) yes
C(1) H(1a) 0.95(3) no
C(1) H(1c) 0.99(3) no
C(2) H(2b) 0.90(3) no
C(3) H(3a) 1.00(3) no
C(3) H(3c) 0.95(4) no
C(4) H(4b) 0.99(4) no
C(5) H(5a) 0.96(3) no
C(5) H(5c) 0.97(3) no
C(6) H(6b) 0.98(3) no
C(7) H(7a) 0.96(4) no
C(7) H(7c) 0.93(3) no
C(8) H(8b) 0.96(3) no
C(9) H(9a) 0.93(4) no
C(9) H(9c) 0.92(4) no
C(1) H(1b) 0.96(3) no
C(2) H(2a) 0.92(4) no
C(2) H(2c) 0.99(3) no
C(3) H(3b) 0.93(3) no
C(4) H(4a) 0.91(3) no
C(4) H(4c) 0.92(3) no
C(5) H(5b) 0.96(3) no
C(6) H(6a) 0.98(3) no
C(6) H(6c) 0.95(3) no
C(7) H(7b) 0.92(4) no
C(8) H(8a) 1.02(3) no
C(8) H(8c) 0.91(3) no
C(9) H(9b) 1.00(3) no
